data_4127130
loop_
_publ_author_name
'Heinz, Christoph'
'Lutz, J. Patrick'
'Simmons, Eric M.'
'Miller, Michael M.'
'Ewing, William R.'
'Doyle, Abigail G.'

_publ_section_title
;
 A Ni-Catalyzed Carbon-Carbon Bond-Forming Reductive Amination.
;
_journal_name_full 'Journal of the American Chemical Society'
_journal_paper_doi 10.1021/jacs.7b12212
_journal_year 2018
_chemical_formula_sum 'C24 H28 F N O'
_chemical_formula_weight 365.47
_chemical_name_common CH-I-305A
_chemical_name_systematic
; 
 ? 
;
_space_group_crystal_system monoclinic
_space_group_IT_number 9
_space_group_name_Hall 'C -2yc'
_space_group_name_H-M_alt 'C 1 c 1'
_symmetry_space_group_name_Hall 'C -2yc'
_symmetry_space_group_name_H-M 'C 1 c 1'
_atom_sites_solution_hydrogens geom
_audit_creation_method SHELXL-2014
_cell_angle_alpha 90
_cell_angle_beta 94.2703(15)
_cell_angle_gamma 90
_cell_formula_units_Z 16
_cell_length_a 14.8536(7)
_cell_length_b 19.2068(9)
_cell_length_c 27.2452(13)
_cell_measurement_reflns_used 116
_cell_measurement_temperature 100(2)
_cell_measurement_theta_max 22.0803
_cell_measurement_theta_min 3.4445
_cell_volume 7751.2(6)
_computing_cell_refinement 'APEX2 v2014.11-0 (Bruker AXS)'
_computing_data_collection 'Bruker Instrument Service v2014.11.0.1'
_computing_data_reduction 'SAINT V8.34A (Bruker AXS Inc., 2013)'
_computing_structure_refinement 'SHELXL-2014 (Sheldrick, 2014)'
_computing_structure_solution 'SHELXL-2014 (Sheldrick, 2014)'
_diffrn_ambient_temperature 100(2)
_diffrn_detector_area_resol_mean 8.3333
_diffrn_measured_fraction_theta_full 1.000
_diffrn_measured_fraction_theta_max 0.997
_diffrn_measurement_device_type 'Bruker Apex II CCD'
_diffrn_radiation_type MoK\a
_diffrn_radiation_wavelength 0.71073
_diffrn_reflns_av_R_equivalents 0.0297
_diffrn_reflns_av_unetI/netI 0.0399
_diffrn_reflns_Laue_measured_fraction_full 1.000
_diffrn_reflns_Laue_measured_fraction_max 0.997
_diffrn_reflns_limit_h_max 19
_diffrn_reflns_limit_h_min -19
_diffrn_reflns_limit_k_max 25
_diffrn_reflns_limit_k_min -25
_diffrn_reflns_limit_l_max 35
_diffrn_reflns_limit_l_min -35
_diffrn_reflns_number 52797
_diffrn_reflns_point_group_measured_fraction_full 0.999
_diffrn_reflns_point_group_measured_fraction_max 0.990
_diffrn_reflns_theta_full 25.242
_diffrn_reflns_theta_max 27.935
_diffrn_reflns_theta_min 1.736
_diffrn_source 'fine focus tube'
_exptl_absorpt_coefficient_mu 0.082
_exptl_absorpt_correction_T_max 0.7456
_exptl_absorpt_correction_T_min 0.7008
_exptl_absorpt_correction_type multi-scan
_exptl_absorpt_process_details 'SADABS V2014/2 (Bruker AXS Inc.)'
_exptl_crystal_density_diffrn 1.253
_exptl_crystal_density_method 'not measured'
_exptl_crystal_description plate
_exptl_crystal_F_000 3136
_exptl_crystal_size_max 0.312
_exptl_crystal_size_mid 0.237
_exptl_crystal_size_min 0.118
_refine_diff_density_max 0.285
_refine_diff_density_min -0.214
_refine_diff_density_rms 0.042
_refine_ls_extinction_method none
_refine_ls_goodness_of_fit_ref 1.025
_refine_ls_hydrogen_treatment constr
_refine_ls_matrix_type full
_refine_ls_number_parameters 973
_refine_ls_number_reflns 18363
_refine_ls_number_restraints 2
_refine_ls_restrained_S_all 1.025
_refine_ls_R_factor_all 0.0634
_refine_ls_R_factor_gt 0.0421
_refine_ls_shift/su_max 0.001
_refine_ls_shift/su_mean 0.000
_refine_ls_structure_factor_coef Fsqd
_refine_ls_weighting_details 'w=1/[\s^2^(Fo^2^)+(0.0457P)^2^+2.9696P] where P=(Fo^2^+2Fc^2^)/3'
_refine_ls_weighting_scheme calc
_refine_ls_wR_factor_gt 0.0931
_refine_ls_wR_factor_ref 0.1032
_reflns_Friedel_coverage 0.985
_reflns_Friedel_fraction_full 0.998
_reflns_Friedel_fraction_max 0.983
_reflns_number_gt 14470
_reflns_number_total 18363
_reflns_threshold_expression 'I > 2\s(I)'
_cod_data_source_file ja7b12212_si_002.cif
_cod_data_source_block mo_PDJCH2a_0m
_cod_database_code 4127130
_shelx_space_group_comment
; 
The symmetry employed for this shelxl refinement is uniquely defined 
by the following loop, which should always be used as a source of 
symmetry information in preference to the above space-group names. 
They are only intended as comments. 
;
_shelx_estimated_absorpt_t_min 0.975
_shelx_estimated_absorpt_t_max 0.990
_shelxl_version_number 2014-3

loop_
_space_group_symop_operation_xyz
'x, y, z'
'x, -y, z+1/2'
'x+1/2, y+1/2, z'
'x+1/2, -y+1/2, z+1/2'

loop_
_atom_site_label
_atom_site_type_symbol
_atom_site_fract_x
_atom_site_fract_y
_atom_site_fract_z
_atom_site_U_iso_or_equiv
_atom_site_adp_type
_atom_site_occupancy
_atom_site_site_symmetry_order
_atom_site_calc_flag
_atom_site_refinement_flags_posn
_atom_site_refinement_flags_adp
F1 F 0.34430(17) 0.31411(13) 0.42920(9) 0.0251(6) Uani 1 1 d . .
O1 O 0.6777(2) 0.34171(19) 0.55666(11) 0.0375(8) Uani 1 1 d . .
N1 N 0.5477(2) 0.21438(16) 0.34981(12) 0.0139(6) Uani 1 1 d . .
F2 F 0.34356(17) 0.82374(13) 0.42678(9) 0.0235(5) Uani 1 1 d . .
O2 O 0.6924(2) 0.82472(17) 0.54935(11) 0.0338(7) Uani 1 1 d . .
N2 N 0.5294(2) 0.70929(16) 0.34533(12) 0.0164(7) Uani 1 1 d . .
F3 F 0.64716(17) 0.56818(13) 0.57067(9) 0.0240(6) Uani 1 1 d . .
O3 O 0.3051(2) 0.59519(18) 0.44920(11) 0.0361(8) Uani 1 1 d . .
N3 N 0.4494(2) 0.46616(16) 0.65256(12) 0.0156(7) Uani 1 1 d . .
F4 F 0.15362(18) 0.57308(13) 0.56996(9) 0.0252(6) Uani 1 1 d . .
O4 O -0.1896(2) 0.57754(18) 0.44216(11) 0.0358(8) Uani 1 1 d . .
N4 N -0.0357(2) 0.46129(16) 0.64960(12) 0.0154(7) Uani 1 1 d . .
C1 C 0.6241(3) 0.26215(19) 0.34471(15) 0.0170(8) Uani 1 1 d . .
H1A H 0.6622 0.2635 0.3761 0.020 Uiso 1 1 calc R U
H1B H 0.6007 0.3097 0.3379 0.020 Uiso 1 1 calc R U
C2 C 0.6815(2) 0.24014(17) 0.30362(13) 0.0187(7) Uani 1 1 d . .
H2A H 0.7329 0.2726 0.3017 0.022 Uiso 1 1 calc R U
H2B H 0.6450 0.2412 0.2717 0.022 Uiso 1 1 calc R U
C3 C 0.7161(2) 0.16692(16) 0.31415(13) 0.0212(7) Uani 1 1 d . .
H3A H 0.7556 0.1665 0.3451 0.025 Uiso 1 1 calc R U
H3B H 0.7519 0.1510 0.2871 0.025 Uiso 1 1 calc R U
C4 C 0.6359(2) 0.11829(16) 0.31888(12) 0.0181(7) Uani 1 1 d . .
H4 H 0.5978 0.1199 0.2871 0.022 Uiso 1 1 calc R U
C5 C 0.6676(2) 0.04292(16) 0.32695(13) 0.0250(7) Uani 1 1 d . .
H5A H 0.7044 0.0288 0.2998 0.030 Uiso 1 1 calc R U
H5B H 0.7060 0.0398 0.3582 0.030 Uiso 1 1 calc R U
C6 C 0.5872(2) -0.00647(17) 0.32898(13) 0.0258(7) Uani 1 1 d . .
H6A H 0.5514 -0.0064 0.2969 0.031 Uiso 1 1 calc R U
H6B H 0.6092 -0.0545 0.3356 0.031 Uiso 1 1 calc R U
C7 C 0.5282(2) 0.01648(15) 0.36929(12) 0.0228(7) Uani 1 1 d . .
H7A H 0.5626 0.0119 0.4017 0.027 Uiso 1 1 calc R U
H7B H 0.4747 -0.0143 0.3692 0.027 Uiso 1 1 calc R U
C8 C 0.4971(2) 0.09206(16) 0.36200(13) 0.0212(7) Uani 1 1 d . .
H8A H 0.4580 0.0957 0.3310 0.025 Uiso 1 1 calc R U
H8B H 0.4608 0.1057 0.3895 0.025 Uiso 1 1 calc R U
C9 C 0.5767(2) 0.14208(18) 0.35983(13) 0.0161(7) Uani 1 1 d . .
H9 H 0.6135 0.1406 0.3921 0.019 Uiso 1 1 calc R U
C10 C 0.4836(3) 0.2431(2) 0.38396(14) 0.0143(8) Uani 1 1 d . .
H10 H 0.4452 0.2031 0.3932 0.017 Uiso 1 1 calc R U
C11 C 0.4193(3) 0.29513(19) 0.35641(14) 0.0144(8) Uani 1 1 d . .
C12 C 0.4223(3) 0.30925(19) 0.30691(15) 0.0182(8) Uani 1 1 d . .
H12 H 0.4670 0.2873 0.2890 0.022 Uiso 1 1 calc R U
C13 C 0.3617(2) 0.35470(16) 0.28267(13) 0.0188(7) Uani 1 1 d . .
H13 H 0.3652 0.3637 0.2486 0.023 Uiso 1 1 calc R U
C14 C 0.2955(2) 0.38715(16) 0.30823(12) 0.0205(7) Uani 1 1 d . .
H14 H 0.2541 0.4185 0.2917 0.025 Uiso 1 1 calc R U
C15 C 0.2907(2) 0.37348(16) 0.35752(13) 0.0190(7) Uani 1 1 d . .
H15 H 0.2456 0.3950 0.3753 0.023 Uiso 1 1 calc R U
C16 C 0.3519(3) 0.32817(18) 0.38079(14) 0.0155(8) Uani 1 1 d . .
C17 C 0.5290(3) 0.2709(2) 0.43215(15) 0.0166(8) Uani 1 1 d . .
C18 C 0.5429(3) 0.2274(2) 0.47210(17) 0.0238(9) Uani 1 1 d . .
H18 H 0.5193 0.1814 0.4698 0.029 Uiso 1 1 calc R U
C19 C 0.5904(3) 0.2478(3) 0.51601(17) 0.0290(10) Uani 1 1 d . .
H19 H 0.5973 0.2177 0.5437 0.035 Uiso 1 1 calc R U
C20 C 0.6270(3) 0.3146(2) 0.51687(16) 0.0244(9) Uani 1 1 d . .
C21 C 0.7183(3) 0.4051(3) 0.53878(17) 0.0366(11) Uani 1 1 d . .
H21A H 0.7817 0.3963 0.5316 0.044 Uiso 1 1 calc R U
H21B H 0.7177 0.4423 0.5639 0.044 Uiso 1 1 calc R U
C22 C 0.6626(3) 0.4272(2) 0.49190(16) 0.0265(9) Uani 1 1 d . .
H22A H 0.6196 0.4648 0.4984 0.032 Uiso 1 1 calc R U
H22B H 0.7017 0.4425 0.4660 0.032 Uiso 1 1 calc R U
C23 C 0.6143(3) 0.3596(2) 0.47800(16) 0.0213(8) Uani 1 1 d . .
C24 C 0.5638(3) 0.3394(2) 0.43570(16) 0.0188(8) Uani 1 1 d . .
H24 H 0.5525 0.3712 0.4093 0.023 Uiso 1 1 calc R U
C25 C 0.6156(3) 0.74573(18) 0.34074(15) 0.0189(8) Uani 1 1 d . .
H25A H 0.6538 0.7411 0.3720 0.023 Uiso 1 1 calc R U
H25B H 0.6037 0.7959 0.3349 0.023 Uiso 1 1 calc R U
C26 C 0.6660(3) 0.71680(17) 0.29899(14) 0.0236(8) Uani 1 1 d . .
H26A H 0.7237 0.7421 0.2970 0.028 Uiso 1 1 calc R U
H26B H 0.6295 0.7230 0.2674 0.028 Uiso 1 1 calc R U
C27 C 0.6845(2) 0.63985(17) 0.30821(13) 0.0234(7) Uani 1 1 d . .
H27A H 0.7253 0.6340 0.3383 0.028 Uiso 1 1 calc R U
H27B H 0.7144 0.6197 0.2802 0.028 Uiso 1 1 calc R U
C28 C 0.5958(2) 0.60210(16) 0.31422(12) 0.0175(6) Uani 1 1 d . .
H28 H 0.5575 0.6073 0.2827 0.021 Uiso 1 1 calc R U
C29 C 0.6119(2) 0.52449(17) 0.32282(12) 0.0222(7) Uani 1 1 d . .
H29A H 0.6443 0.5052 0.2954 0.027 Uiso 1 1 calc R U
H29B H 0.6507 0.5180 0.3536 0.027 Uiso 1 1 calc R U
C30 C 0.5241(2) 0.48474(15) 0.32646(12) 0.0246(7) Uani 1 1 d . .
H30A H 0.4876 0.4870 0.2946 0.030 Uiso 1 1 calc R U
H30B H 0.5374 0.4352 0.3341 0.030 Uiso 1 1 calc R U
C31 C 0.4714(3) 0.51636(15) 0.36670(12) 0.0255(7) Uani 1 1 d . .
H31A H 0.5054 0.5094 0.3990 0.031 Uiso 1 1 calc R U
H31B H 0.4127 0.4922 0.3675 0.031 Uiso 1 1 calc R U
C32 C 0.4549(2) 0.59432(17) 0.35834(14) 0.0216(7) Uani 1 1 d . .
H32A H 0.4167 0.6011 0.3273 0.026 Uiso 1 1 calc R U
H32B H 0.4220 0.6133 0.3856 0.026 Uiso 1 1 calc R U
C33 C 0.5437(2) 0.63391(17) 0.35544(13) 0.0153(7) Uani 1 1 d . .
H33 H 0.5806 0.6286 0.3874 0.018 Uiso 1 1 calc R U
C34 C 0.4732(3) 0.7449(2) 0.38045(14) 0.0148(8) Uani 1 1 d . .
H34 H 0.4274 0.7103 0.3900 0.018 Uiso 1 1 calc R U
C35 C 0.4202(3) 0.80519(19) 0.35444(15) 0.0142(8) Uani 1 1 d . .
C36 C 0.4297(3) 0.8252(2) 0.30657(15) 0.0189(8) Uani 1 1 d . .
H36 H 0.4705 0.8004 0.2877 0.023 Uiso 1 1 calc R U
C37 C 0.3815(2) 0.88036(18) 0.28511(13) 0.0220(7) Uani 1 1 d . .
H37 H 0.3892 0.8927 0.2519 0.026 Uiso 1 1 calc R U
C38 C 0.3220(2) 0.91757(17) 0.31192(13) 0.0223(7) Uani 1 1 d . .
H38 H 0.2905 0.9565 0.2976 0.027 Uiso 1 1 calc R U
C39 C 0.3089(2) 0.89801(18) 0.35930(14) 0.0209(8) Uani 1 1 d . .
H39 H 0.2669 0.9222 0.3777 0.025 Uiso 1 1 calc R U
C40 C 0.3579(3) 0.84237(19) 0.38001(15) 0.0167(8) Uani 1 1 d . .
C41 C 0.5260(3) 0.7678(2) 0.42784(15) 0.0162(8) Uani 1 1 d . .
C42 C 0.5416(3) 0.7207(2) 0.46571(15) 0.0200(8) Uani 1 1 d . .
H42 H 0.5145 0.6760 0.4627 0.024 Uiso 1 1 calc R U
C43 C 0.5959(3) 0.7364(2) 0.50853(16) 0.0264(9) Uani 1 1 d . .
H43 H 0.6050 0.7041 0.5348 0.032 Uiso 1 1 calc R U
C44 C 0.6360(3) 0.8023(2) 0.51044(15) 0.0246(9) Uani 1 1 d . .
C45 C 0.7334(3) 0.8890(3) 0.53279(16) 0.0347(10) Uani 1 1 d . .
H45A H 0.7952 0.8797 0.5232 0.042 Uiso 1 1 calc R U
H45B H 0.7368 0.9240 0.5595 0.042 Uiso 1 1 calc R U
C46 C 0.6736(3) 0.9158(2) 0.48844(16) 0.0249(9) Uani 1 1 d . .
H46A H 0.6330 0.9536 0.4979 0.030 Uiso 1 1 calc R U
H46B H 0.7101 0.9324 0.4618 0.030 Uiso 1 1 calc R U
C47 C 0.6213(3) 0.8502(2) 0.47350(15) 0.0199(8) Uani 1 1 d . .
C48 C 0.5659(3) 0.8345(2) 0.43213(16) 0.0185(8) Uani 1 1 d . .
H48 H 0.5547 0.8681 0.4068 0.022 Uiso 1 1 calc R U
C49 C 0.3718(3) 0.51288(18) 0.65740(14) 0.0174(8) Uani 1 1 d . .
H49A H 0.3339 0.5136 0.6259 0.021 Uiso 1 1 calc R U
H49B H 0.3941 0.5608 0.6641 0.021 Uiso 1 1 calc R U
C50 C 0.3145(2) 0.49041(17) 0.69840(13) 0.0192(7) Uani 1 1 d . .
H50A H 0.3509 0.4917 0.7303 0.023 Uiso 1 1 calc R U
H50B H 0.2628 0.5226 0.7003 0.023 Uiso 1 1 calc R U
C51 C 0.2806(2) 0.41719(16) 0.68798(12) 0.0204(7) Uani 1 1 d . .
H51A H 0.2407 0.4167 0.6572 0.024 Uiso 1 1 calc R U
H51B H 0.2452 0.4010 0.7152 0.024 Uiso 1 1 calc R U
C52 C 0.3604(2) 0.36881(16) 0.68285(12) 0.0172(7) Uani 1 1 d . .
H52 H 0.3984 0.3700 0.7147 0.021 Uiso 1 1 calc R U
C53 C 0.3295(2) 0.29366(16) 0.67422(13) 0.0258(7) Uani 1 1 d . .
H53A H 0.2934 0.2788 0.7015 0.031 Uiso 1 1 calc R U
H53B H 0.2904 0.2911 0.6432 0.031 Uiso 1 1 calc R U
C54 C 0.4091(3) 0.24426(17) 0.67105(13) 0.0256(8) Uani 1 1 d . .
H54A H 0.4451 0.2430 0.7031 0.031 Uiso 1 1 calc R U
H54B H 0.3866 0.1966 0.6635 0.031 Uiso 1 1 calc R U
C55 C 0.4682(2) 0.26832(15) 0.63108(12) 0.0241(7) Uani 1 1 d . .
H55A H 0.4337 0.2649 0.5987 0.029 Uiso 1 1 calc R U
H55B H 0.5213 0.2373 0.6306 0.029 Uiso 1 1 calc R U
C56 C 0.5002(2) 0.34366(17) 0.63958(13) 0.0218(7) Uani 1 1 d . .
H56A H 0.5390 0.3463 0.6707 0.026 Uiso 1 1 calc R U
H56B H 0.5366 0.3581 0.6124 0.026 Uiso 1 1 calc R U
C57 C 0.4200(2) 0.39332(17) 0.64230(13) 0.0161(7) Uani 1 1 d . .
H57 H 0.3833 0.3922 0.6100 0.019 Uiso 1 1 calc R U
C58 C 0.5118(3) 0.4953(2) 0.61761(15) 0.0167(8) Uani 1 1 d . .
H58 H 0.5501 0.4557 0.6075 0.020 Uiso 1 1 calc R U
C59 C 0.5750(3) 0.5472(2) 0.64352(15) 0.0161(8) Uani 1 1 d . .
C60 C 0.5751(3) 0.56057(19) 0.69430(13) 0.0155(7) Uani 1 1 d . .
H60 H 0.5325 0.5375 0.7129 0.019 Uiso 1 1 calc R U
C61 C 0.6362(2) 0.60685(17) 0.71793(13) 0.0197(7) Uani 1 1 d . .
H61 H 0.6342 0.6155 0.7522 0.024 Uiso 1 1 calc R U
C62 C 0.6997(2) 0.64019(16) 0.69182(12) 0.0207(7) Uani 1 1 d . .
H62 H 0.7411 0.6719 0.7080 0.025 Uiso 1 1 calc R U
C63 C 0.7027(2) 0.62715(17) 0.64139(14) 0.0203(8) Uani 1 1 d . .
H63 H 0.7462 0.6493 0.6228 0.024 Uiso 1 1 calc R U
C64 C 0.6408(3) 0.5814(2) 0.61951(15) 0.0182(8) Uani 1 1 d . .
C65 C 0.4630(3) 0.5239(2) 0.57049(14) 0.0173(8) Uani 1 1 d . .
C66 C 0.4449(3) 0.4787(2) 0.53015(16) 0.0222(9) Uani 1 1 d . .
H66 H 0.4686 0.4327 0.5315 0.027 Uiso 1 1 calc R U
C67 C 0.3927(3) 0.5005(2) 0.48817(15) 0.0259(10) Uani 1 1 d . .
H67 H 0.3809 0.4700 0.4610 0.031 Uiso 1 1 calc R U
C68 C 0.3593(3) 0.5662(3) 0.48724(16) 0.0281(10) Uani 1 1 d . .
C69 C 0.2701(4) 0.6600(3) 0.46812(18) 0.0438(12) Uani 1 1 d . .
H69A H 0.2076 0.6532 0.4776 0.053 Uiso 1 1 calc R U
H69B H 0.2695 0.6967 0.4426 0.053 Uiso 1 1 calc R U
C70 C 0.3314(3) 0.6813(2) 0.51277(17) 0.0314(10) Uani 1 1 d . .
H70A H 0.3753 0.7174 0.5043 0.038 Uiso 1 1 calc R U
H70B H 0.2963 0.6985 0.5398 0.038 Uiso 1 1 calc R U
C71 C 0.3773(3) 0.6134(2) 0.52581(15) 0.0218(9) Uani 1 1 d . .
C72 C 0.4303(3) 0.5916(2) 0.56704(15) 0.0183(8) Uani 1 1 d . .
H72 H 0.4444 0.6234 0.5932 0.022 Uiso 1 1 calc R U
C73 C -0.1228(3) 0.49740(19) 0.65320(14) 0.0179(8) Uani 1 1 d . .
H73A H -0.1600 0.4923 0.6217 0.022 Uiso 1 1 calc R U
H73B H -0.1116 0.5477 0.6589 0.022 Uiso 1 1 calc R U
C74 C -0.1746(3) 0.46826(19) 0.69486(14) 0.0237(8) Uani 1 1 d . .
H74A H -0.1393 0.4754 0.7268 0.028 Uiso 1 1 calc R U
H74B H -0.2330 0.4928 0.6960 0.028 Uiso 1 1 calc R U
C75 C -0.1908(2) 0.39120(18) 0.68622(13) 0.0251(8) Uani 1 1 d . .
H75A H -0.2303 0.3844 0.6557 0.030 Uiso 1 1 calc R U
H75B H -0.2215 0.3712 0.7140 0.030 Uiso 1 1 calc R U
C76 C -0.1011(2) 0.35435(16) 0.68167(12) 0.0200(7) Uani 1 1 d . .
H76 H -0.0635 0.3616 0.7133 0.024 Uiso 1 1 calc R U
C77 C -0.1147(3) 0.27572(17) 0.67493(13) 0.0251(7) Uani 1 1 d . .
H77A H -0.1463 0.2570 0.7028 0.030 Uiso 1 1 calc R U
H77B H -0.1532 0.2670 0.6443 0.030 Uiso 1 1 calc R U
C78 C -0.0254(2) 0.23810(16) 0.67224(12) 0.0269(7) Uani 1 1 d . .
H78A H -0.0365 0.1879 0.6661 0.032 Uiso 1 1 calc R U
H78B H 0.0110 0.2429 0.7040 0.032 Uiso 1 1 calc R U
C79 C 0.0263(3) 0.26828(16) 0.63117(13) 0.0276(7) Uani 1 1 d . .
H79A H -0.0075 0.2591 0.5991 0.033 Uiso 1 1 calc R U
H79B H 0.0858 0.2450 0.6310 0.033 Uiso 1 1 calc R U
C80 C 0.0403(2) 0.34693(17) 0.63755(14) 0.0230(7) Uani 1 1 d . .
H80A H 0.0791 0.3558 0.6680 0.028 Uiso 1 1 calc R U
H80B H 0.0718 0.3652 0.6095 0.028 Uiso 1 1 calc R U
C81 C -0.0495(2) 0.38551(17) 0.64032(13) 0.0158(7) Uani 1 1 d . .
H81 H -0.0863 0.3794 0.6084 0.019 Uiso 1 1 calc R U
C82 C 0.0210(3) 0.4976(2) 0.61502(15) 0.0156(8) Uani 1 1 d . .
H82 H 0.0668 0.4630 0.6055 0.019 Uiso 1 1 calc R U
C83 C 0.0729(3) 0.5564(2) 0.64025(14) 0.0155(8) Uani 1 1 d . .
C84 C 0.0641(3) 0.57543(19) 0.68973(14) 0.0171(8) Uani 1 1 d . .
H84 H 0.0236 0.5502 0.7085 0.021 Uiso 1 1 calc R U
C85 C 0.1133(2) 0.63024(17) 0.71155(13) 0.0209(7) Uani 1 1 d . .
H85 H 0.1041 0.6434 0.7444 0.025 Uiso 1 1 calc R U
C86 C 0.1754(2) 0.66566(17) 0.68565(13) 0.0232(7) Uani 1 1 d . .
H86 H 0.2090 0.7030 0.7007 0.028 Uiso 1 1 calc R U
C87 C 0.1887(2) 0.64634(18) 0.63718(14) 0.0217(8) Uani 1 1 d . .
H87 H 0.2317 0.6697 0.6189 0.026 Uiso 1 1 calc R U
C88 C 0.1379(3) 0.5927(2) 0.61690(15) 0.0187(8) Uani 1 1 d . .
C89 C -0.0313(3) 0.5206(2) 0.56712(15) 0.0166(8) Uani 1 1 d . .
C90 C -0.0422(3) 0.4732(2) 0.52753(16) 0.0180(8) Uani 1 1 d . .
H90 H -0.0136 0.4290 0.5303 0.022 Uiso 1 1 calc R U
C91 C -0.0944(3) 0.4900(2) 0.48446(15) 0.0242(9) Uani 1 1 d . .
H91 H -0.1012 0.4580 0.4578 0.029 Uiso 1 1 calc R U
C92 C -0.1349(3) 0.5532(2) 0.48176(15) 0.0235(9) Uani 1 1 d . .
C93 C -0.2318(4) 0.6407(3) 0.45787(19) 0.0459(13) Uani 1 1 d . .
H93A H -0.2952 0.6314 0.4648 0.055 Uiso 1 1 calc R U
H93B H -0.2317 0.6765 0.4317 0.055 Uiso 1 1 calc R U
C94 C -0.1780(3) 0.6661(2) 0.50430(17) 0.0308(10) Uani 1 1 d . .
H94A H -0.1379 0.7053 0.4971 0.037 Uiso 1 1 calc R U
H94B H -0.2183 0.6807 0.5298 0.037 Uiso 1 1 calc R U
C95 C -0.1249(3) 0.6024(2) 0.51989(15) 0.0213(9) Uani 1 1 d . .
C96 C -0.0721(3) 0.5856(2) 0.56216(15) 0.0172(8) Uani 1 1 d . .
H96 H -0.0638 0.6186 0.5880 0.021 Uiso 1 1 calc R U

loop_
_atom_site_aniso_label
_atom_site_aniso_U_11
_atom_site_aniso_U_22
_atom_site_aniso_U_33
_atom_site_aniso_U_23
_atom_site_aniso_U_13
_atom_site_aniso_U_12
F1 0.0238(13) 0.0327(12) 0.0197(13) 0.0017(9) 0.0068(10) 0.0090(10)
O1 0.0300(16) 0.0625(19) 0.0191(15) -0.0031(12) -0.0042(11) -0.0101(13)
N1 0.0125(14) 0.0123(13) 0.0173(15) -0.0001(10) 0.0035(10) 0.0019(11)
F2 0.0234(13) 0.0287(12) 0.0191(13) 0.0002(9) 0.0058(10) 0.0078(10)
O2 0.0249(14) 0.0612(19) 0.0144(13) 0.0009(11) -0.0049(10) -0.0077(13)
N2 0.0190(15) 0.0115(13) 0.0198(16) -0.0008(11) 0.0079(12) 0.0003(11)
F3 0.0261(14) 0.0283(12) 0.0182(12) -0.0006(9) 0.0044(10) -0.0072(10)
O3 0.0254(14) 0.067(2) 0.0151(13) 0.0049(12) -0.0041(10) 0.0070(13)
N3 0.0175(15) 0.0110(13) 0.0183(15) -0.0013(11) 0.0024(11) -0.0040(11)
F4 0.0275(14) 0.0310(13) 0.0175(12) -0.0036(9) 0.0048(10) -0.0083(10)
O4 0.0290(15) 0.0585(19) 0.0189(15) 0.0021(12) -0.0054(11) 0.0084(13)
N4 0.0141(14) 0.0118(13) 0.0203(16) -0.0009(11) 0.0020(11) -0.0014(11)
C1 0.0147(16) 0.0155(16) 0.0210(18) -0.0008(12) 0.0032(13) 0.0003(13)
C2 0.0191(16) 0.0168(17) 0.0205(17) 0.0004(12) 0.0027(13) -0.0003(13)
C3 0.0191(17) 0.0212(17) 0.0240(17) 0.0005(13) 0.0073(13) 0.0027(13)
C4 0.0197(17) 0.0167(16) 0.0179(16) -0.0008(11) 0.0018(13) 0.0047(14)
C5 0.0254(17) 0.0174(15) 0.0332(19) -0.0008(13) 0.0077(14) 0.0063(13)
C6 0.0309(19) 0.0148(16) 0.032(2) -0.0018(14) 0.0046(15) 0.0030(15)
C7 0.0251(16) 0.0131(14) 0.0301(18) 0.0019(12) 0.0020(14) -0.0008(13)
C8 0.0185(16) 0.0146(15) 0.0307(18) 0.0008(12) 0.0022(15) 0.0014(14)
C9 0.0175(17) 0.0127(14) 0.0179(16) 0.0002(11) -0.0005(13) 0.0031(13)
C10 0.0139(17) 0.0128(16) 0.0161(18) 0.0026(13) 0.0003(13) 0.0054(13)
C11 0.0109(17) 0.0134(16) 0.0189(19) -0.0026(12) 0.0008(13) 0.0007(13)
C12 0.0149(16) 0.0152(17) 0.0249(19) -0.0008(13) 0.0034(13) 0.0018(13)
C13 0.0226(17) 0.0159(16) 0.0176(16) 0.0005(12) 0.0001(12) -0.0016(13)
C14 0.0189(16) 0.0143(15) 0.0275(18) 0.0007(13) -0.0041(13) 0.0027(13)
C15 0.0166(16) 0.0183(17) 0.0215(17) -0.0072(13) -0.0018(12) 0.0030(13)
C16 0.0149(17) 0.0149(16) 0.0166(18) -0.0005(12) 0.0017(13) 0.0009(13)
C17 0.0150(18) 0.0175(19) 0.018(2) -0.0039(14) 0.0042(14) 0.0024(15)
C18 0.0206(19) 0.025(2) 0.026(2) 0.0024(15) 0.0055(16) 0.0020(16)
C19 0.025(2) 0.041(2) 0.021(2) 0.0088(16) 0.0057(16) 0.0015(17)
C20 0.0185(19) 0.039(2) 0.0152(19) -0.0070(15) -0.0005(14) 0.0013(15)
C21 0.029(2) 0.053(3) 0.027(2) -0.0087(17) -0.0057(16) -0.0109(18)
C22 0.0217(19) 0.035(2) 0.022(2) -0.0102(15) -0.0005(14) -0.0063(16)
C23 0.0149(18) 0.0254(18) 0.024(2) -0.0053(14) 0.0043(14) -0.0008(15)
C24 0.018(2) 0.0196(19) 0.019(2) 0.0002(14) 0.0015(15) 0.0030(15)
C25 0.0181(17) 0.0149(17) 0.0238(19) -0.0004(13) 0.0027(13) -0.0007(13)
C26 0.0263(18) 0.0196(18) 0.0261(18) -0.0008(13) 0.0099(14) -0.0053(15)
C27 0.0215(18) 0.0205(17) 0.0298(19) -0.0033(14) 0.0121(14) 0.0002(14)
C28 0.0206(16) 0.0159(15) 0.0163(16) -0.0014(11) 0.0047(13) 0.0025(13)
C29 0.0283(18) 0.0151(16) 0.0233(18) -0.0012(13) 0.0029(14) 0.0065(15)
C30 0.0366(19) 0.0140(14) 0.0236(17) -0.0010(12) 0.0048(14) 0.0010(14)
C31 0.0356(19) 0.0151(15) 0.0268(18) -0.0006(12) 0.0082(15) -0.0044(14)
C32 0.0230(18) 0.0134(14) 0.0293(18) -0.0027(12) 0.0083(15) -0.0031(14)
C33 0.0172(17) 0.0128(15) 0.0160(16) 0.0012(11) 0.0027(13) 0.0014(13)
C34 0.0153(17) 0.0133(17) 0.0157(19) 0.0001(13) 0.0006(14) 0.0036(14)
C35 0.0113(18) 0.0115(16) 0.0194(19) -0.0017(12) -0.0018(14) 0.0011(13)
C36 0.0157(17) 0.0179(18) 0.0232(19) -0.0033(13) 0.0026(13) -0.0015(14)
C37 0.0193(17) 0.0268(19) 0.0194(17) 0.0045(13) -0.0019(12) -0.0019(14)
C38 0.0184(16) 0.0196(17) 0.0277(18) 0.0036(13) -0.0055(13) 0.0022(13)
C39 0.0164(16) 0.0174(17) 0.0287(18) -0.0021(14) -0.0001(13) 0.0047(14)
C40 0.0148(18) 0.0176(17) 0.0176(19) -0.0018(13) 0.0001(14) 0.0018(14)
C41 0.0149(18) 0.0151(17) 0.019(2) -0.0033(13) 0.0053(14) 0.0006(14)
C42 0.0174(17) 0.0240(19) 0.019(2) 0.0001(14) 0.0065(14) 0.0047(14)
C43 0.0249(19) 0.035(2) 0.020(2) 0.0082(15) 0.0062(15) 0.0071(16)
C44 0.0143(17) 0.046(2) 0.0136(18) -0.0012(15) 0.0011(14) 0.0012(16)
C45 0.0226(19) 0.059(3) 0.0216(19) -0.0066(17) -0.0054(14) -0.0116(18)
C46 0.0167(18) 0.037(2) 0.0202(18) -0.0091(14) -0.0010(13) -0.0059(15)
C47 0.0136(17) 0.0252(18) 0.0215(19) -0.0045(13) 0.0047(14) -0.0007(14)
C48 0.017(2) 0.0195(19) 0.019(2) 0.0008(14) -0.0003(15) 0.0022(15)
C49 0.0194(17) 0.0153(16) 0.0177(17) -0.0014(12) 0.0021(13) -0.0008(13)
C50 0.0186(16) 0.0197(17) 0.0196(17) -0.0007(13) 0.0031(12) -0.0009(14)
C51 0.0219(17) 0.0195(17) 0.0199(16) 0.0008(12) 0.0034(13) -0.0037(13)
C52 0.0204(17) 0.0150(15) 0.0163(15) 0.0004(11) 0.0028(13) -0.0034(13)
C53 0.0281(18) 0.0182(16) 0.0323(19) 0.0008(13) 0.0091(14) -0.0059(14)
C54 0.035(2) 0.0156(16) 0.0271(18) 0.0017(13) 0.0056(15) -0.0029(15)
C55 0.0282(17) 0.0159(15) 0.0285(18) 0.0000(12) 0.0040(14) 0.0001(14)
C56 0.0226(18) 0.0182(16) 0.0251(17) 0.0024(12) 0.0047(15) -0.0007(15)
C57 0.0176(17) 0.0137(15) 0.0170(16) -0.0005(11) 0.0011(13) -0.0040(13)
C58 0.0177(18) 0.0151(17) 0.018(2) 0.0002(14) 0.0049(14) 0.0009(14)
C59 0.017(2) 0.0125(16) 0.019(2) 0.0008(13) -0.0008(15) 0.0024(14)
C60 0.0177(17) 0.0150(16) 0.0130(16) 0.0020(12) -0.0029(12) -0.0004(13)
C61 0.0224(17) 0.0189(17) 0.0169(16) -0.0008(12) -0.0046(12) -0.0008(13)
C62 0.0191(16) 0.0146(15) 0.0274(18) 0.0004(12) -0.0046(13) -0.0025(13)
C63 0.0164(16) 0.0178(17) 0.0270(19) 0.0035(13) 0.0030(13) -0.0020(13)
C64 0.0210(19) 0.0189(17) 0.0141(18) 0.0019(13) -0.0020(14) 0.0034(14)
C65 0.0148(18) 0.024(2) 0.0134(18) -0.0039(14) 0.0013(14) -0.0093(16)
C66 0.0208(19) 0.0252(19) 0.021(2) -0.0042(14) 0.0043(15) -0.0082(15)
C67 0.0210(18) 0.045(2) 0.0123(18) -0.0080(15) 0.0014(14) -0.0130(16)
C68 0.0145(17) 0.053(3) 0.016(2) 0.0046(16) -0.0005(14) -0.0083(17)
C69 0.033(2) 0.066(3) 0.032(2) 0.009(2) -0.0009(17) 0.013(2)
C70 0.022(2) 0.047(2) 0.025(2) 0.0121(17) 0.0035(16) 0.0044(18)
C71 0.0178(18) 0.034(2) 0.0134(18) 0.0043(14) 0.0015(13) -0.0040(16)
C72 0.018(2) 0.0223(19) 0.0149(19) 0.0027(13) 0.0005(14) -0.0033(15)
C73 0.0185(17) 0.0172(17) 0.0185(17) -0.0012(12) 0.0042(13) 0.0007(13)
C74 0.0233(17) 0.0249(19) 0.0239(18) 0.0003(14) 0.0093(13) 0.0019(15)
C75 0.0249(19) 0.0252(19) 0.0271(18) 0.0020(14) 0.0149(15) -0.0075(15)
C76 0.0261(18) 0.0154(15) 0.0184(16) -0.0011(11) 0.0019(14) -0.0041(13)
C77 0.033(2) 0.0185(17) 0.0238(18) 0.0029(13) 0.0031(15) -0.0073(16)
C78 0.041(2) 0.0129(14) 0.0271(18) 0.0018(12) 0.0023(15) -0.0004(14)
C79 0.036(2) 0.0173(16) 0.0302(19) 0.0027(13) 0.0080(15) 0.0047(15)
C80 0.0211(17) 0.0158(15) 0.0325(19) 0.0025(12) 0.0051(15) 0.0022(14)
C81 0.0195(17) 0.0127(15) 0.0152(15) 0.0006(11) 0.0014(13) -0.0029(13)
C82 0.0165(17) 0.0129(17) 0.0178(19) 0.0016(13) 0.0044(14) 0.0015(14)
C83 0.0164(19) 0.0140(16) 0.0153(18) 0.0030(12) -0.0030(14) 0.0040(13)
C84 0.0158(17) 0.0198(18) 0.0157(18) -0.0014(13) 0.0003(13) -0.0009(14)
C85 0.0203(17) 0.0209(17) 0.0210(17) -0.0052(13) -0.0015(12) 0.0004(13)
C86 0.0195(16) 0.0225(17) 0.0269(18) -0.0041(14) -0.0035(13) -0.0033(13)
C87 0.0191(16) 0.0238(18) 0.0221(18) 0.0045(13) 0.0001(13) -0.0045(14)
C88 0.0193(18) 0.0222(18) 0.0145(18) 0.0022(13) 0.0004(14) 0.0038(15)
C89 0.0140(18) 0.0208(19) 0.0153(19) -0.0024(14) 0.0019(14) -0.0063(15)
C90 0.0167(17) 0.0192(18) 0.0186(18) -0.0043(13) 0.0053(14) -0.0025(14)
C91 0.022(2) 0.036(2) 0.0142(18) -0.0062(14) 0.0012(14) -0.0064(16)
C92 0.0180(18) 0.041(2) 0.0118(18) -0.0001(14) 0.0010(14) -0.0028(16)
C93 0.041(3) 0.057(3) 0.038(3) 0.000(2) -0.010(2) 0.015(2)
C94 0.027(2) 0.035(2) 0.031(2) 0.0099(16) 0.0040(17) 0.0053(17)
C95 0.0166(18) 0.029(2) 0.0178(19) 0.0057(14) 0.0012(14) -0.0018(16)
C96 0.017(2) 0.0176(18) 0.017(2) 0.0006(13) 0.0015(15) -0.0032(15)

loop_
_atom_type_symbol
_atom_type_description
_atom_type_scat_dispersion_real
_atom_type_scat_dispersion_imag
_atom_type_scat_source
C C 0.0033 0.0016 'International Tables Vol C Tables 4.2.6.8 and 6.1.1.4'
H H 0.0000 0.0000 'International Tables Vol C Tables 4.2.6.8 and 6.1.1.4'
N N 0.0061 0.0033 'International Tables Vol C Tables 4.2.6.8 and 6.1.1.4'
O O 0.0106 0.0060 'International Tables Vol C Tables 4.2.6.8 and 6.1.1.4'
F F 0.0171 0.0103 'International Tables Vol C Tables 4.2.6.8 and 6.1.1.4'

loop_
_geom_angle_atom_site_label_1
_geom_angle_atom_site_label_2
_geom_angle_atom_site_label_3
_geom_angle
C20 O1 C21 105.6(3)
C9 N1 C1 112.8(3)
C9 N1 C10 115.2(3)
C1 N1 C10 111.2(3)
C44 O2 C45 105.7(3)
C25 N2 C34 111.8(3)
C25 N2 C33 111.5(3)
C34 N2 C33 114.2(3)
C68 O3 C69 106.4(3)
C49 N3 C57 111.7(3)
C49 N3 C58 110.9(3)
C57 N3 C58 115.0(3)
C92 O4 C93 107.2(3)
C73 N4 C82 111.3(3)
C73 N4 C81 111.1(3)
C82 N4 C81 115.4(3)
N1 C1 C2 112.0(3)
N1 C1 H1A 109.2
C2 C1 H1A 109.2
N1 C1 H1B 109.2
C2 C1 H1B 109.2
H1A C1 H1B 107.9
C1 C2 C3 108.7(3)
C1 C2 H2A 110.0
C3 C2 H2A 110.0
C1 C2 H2B 110.0
C3 C2 H2B 110.0
H2A C2 H2B 108.3
C2 C3 C4 109.1(3)
C2 C3 H3A 109.9
C4 C3 H3A 109.9
C2 C3 H3B 109.9
C4 C3 H3B 109.9
H3A C3 H3B 108.3
C3 C4 C5 110.9(3)
C3 C4 C9 111.8(3)
C5 C4 C9 111.2(3)
C3 C4 H4 107.6
C5 C4 H4 107.6
C9 C4 H4 107.6
C6 C5 C4 111.0(3)
C6 C5 H5A 109.4
C4 C5 H5A 109.4
C6 C5 H5B 109.4
C4 C5 H5B 109.4
H5A C5 H5B 108.0
C7 C6 C5 109.9(3)
C7 C6 H6A 109.7
C5 C6 H6A 109.7
C7 C6 H6B 109.7
C5 C6 H6B 109.7
H6A C6 H6B 108.2
C6 C7 C8 111.4(3)
C6 C7 H7A 109.3
C8 C7 H7A 109.3
C6 C7 H7B 109.3
C8 C7 H7B 109.3
H7A C7 H7B 108.0
C9 C8 C7 112.0(3)
C9 C8 H8A 109.2
C7 C8 H8A 109.2
C9 C8 H8B 109.2
C7 C8 H8B 109.2
H8A C8 H8B 107.9
N1 C9 C8 112.6(3)
N1 C9 C4 108.7(3)
C8 C9 C4 109.0(3)
N1 C9 H9 108.8
C8 C9 H9 108.8
C4 C9 H9 108.8
N1 C10 C17 113.9(3)
N1 C10 C11 109.8(3)
C17 C10 C11 114.2(3)
N1 C10 H10 106.1
C17 C10 H10 106.1
C11 C10 H10 106.1
C12 C11 C16 116.9(4)
C12 C11 C10 122.7(3)
C16 C11 C10 120.3(3)
C11 C12 C13 121.5(4)
C11 C12 H12 119.3
C13 C12 H12 119.3
C12 C13 C14 120.1(3)
C12 C13 H13 120.0
C14 C13 H13 120.0
C15 C14 C13 119.5(3)
C15 C14 H14 120.2
C13 C14 H14 120.2
C14 C15 C16 119.2(3)
C14 C15 H15 120.4
C16 C15 H15 120.4
F1 C16 C15 118.1(3)
F1 C16 C11 119.1(3)
C15 C16 C11 122.7(4)
C18 C17 C24 118.6(4)
C18 C17 C10 119.9(4)
C24 C17 C10 121.3(4)
C17 C18 C19 122.9(4)
C17 C18 H18 118.5
C19 C18 H18 118.5
C20 C19 C18 116.3(4)
C20 C19 H19 121.8
C18 C19 H19 121.8
C23 C20 O1 114.0(4)
C23 C20 C19 122.5(4)
O1 C20 C19 123.5(4)
O1 C21 C22 107.4(3)
O1 C21 H21A 110.2
C22 C21 H21A 110.2
O1 C21 H21B 110.2
C22 C21 H21B 110.2
H21A C21 H21B 108.5
C23 C22 C21 100.8(4)
C23 C22 H22A 111.6
C21 C22 H22A 111.6
C23 C22 H22B 111.6
C21 C22 H22B 111.6
H22A C22 H22B 109.4
C20 C23 C24 120.1(4)
C20 C23 C22 108.1(4)
C24 C23 C22 131.7(4)
C23 C24 C17 119.4(4)
C23 C24 H24 120.3
C17 C24 H24 120.3
N2 C25 C26 111.8(3)
N2 C25 H25A 109.3
C26 C25 H25A 109.3
N2 C25 H25B 109.3
C26 C25 H25B 109.3
H25A C25 H25B 107.9
C25 C26 C27 109.0(3)
C25 C26 H26A 109.9
C27 C26 H26A 109.9
C25 C26 H26B 109.9
C27 C26 H26B 109.9
H26A C26 H26B 108.3
C26 C27 C28 109.5(3)
C26 C27 H27A 109.8
C28 C27 H27A 109.8
C26 C27 H27B 109.8
C28 C27 H27B 109.8
H27A C27 H27B 108.2
C27 C28 C29 110.8(3)
C27 C28 C33 112.1(3)
C29 C28 C33 111.0(3)
C27 C28 H28 107.6
C29 C28 H28 107.6
C33 C28 H28 107.6
C30 C29 C28 112.0(3)
C30 C29 H29A 109.2
C28 C29 H29A 109.2
C30 C29 H29B 109.2
C28 C29 H29B 109.2
H29A C29 H29B 107.9
C31 C30 C29 109.7(3)
C31 C30 H30A 109.7
C29 C30 H30A 109.7
C31 C30 H30B 109.7
C29 C30 H30B 109.7
H30A C30 H30B 108.2
C30 C31 C32 111.6(3)
C30 C31 H31A 109.3
C32 C31 H31A 109.3
C30 C31 H31B 109.3
C32 C31 H31B 109.3
H31A C31 H31B 108.0
C33 C32 C31 111.4(3)
C33 C32 H32A 109.4
C31 C32 H32A 109.4
C33 C32 H32B 109.4
C31 C32 H32B 109.4
H32A C32 H32B 108.0
N2 C33 C32 112.5(3)
N2 C33 C28 108.9(3)
C32 C33 C28 108.9(3)
N2 C33 H33 108.8
C32 C33 H33 108.8
C28 C33 H33 108.8
N2 C34 C41 113.6(3)
N2 C34 C35 110.0(3)
C41 C34 C35 112.7(3)
N2 C34 H34 106.7
C41 C34 H34 106.7
C35 C34 H34 106.7
C36 C35 C40 116.6(4)
C36 C35 C34 124.1(3)
C40 C35 C34 119.3(3)
C35 C36 C37 121.8(4)
C35 C36 H36 119.1
C37 C36 H36 119.1
C36 C37 C38 120.1(3)
C36 C37 H37 119.9
C38 C37 H37 119.9
C39 C38 C37 119.7(3)
C39 C38 H38 120.2
C37 C38 H38 120.2
C38 C39 C40 119.1(3)
C38 C39 H39 120.5
C40 C39 H39 120.5
F2 C40 C39 118.1(3)
F2 C40 C35 119.4(3)
C39 C40 C35 122.5(4)
C42 C41 C48 119.2(4)
C42 C41 C34 119.4(4)
C48 C41 C34 121.2(4)
C41 C42 C43 122.4(4)
C41 C42 H42 118.8
C43 C42 H42 118.8
C44 C43 C42 116.3(4)
C44 C43 H43 121.8
C42 C43 H43 121.8
C47 C44 O2 114.3(4)
C47 C44 C43 122.5(4)
O2 C44 C43 123.2(4)
O2 C45 C46 107.3(3)
O2 C45 H45A 110.3
C46 C45 H45A 110.3
O2 C45 H45B 110.3
C46 C45 H45B 110.3
H45A C45 H45B 108.5
C47 C46 C45 100.8(3)
C47 C46 H46A 111.6
C45 C46 H46A 111.6
C47 C46 H46B 111.6
C45 C46 H46B 111.6
H46A C46 H46B 109.4
C44 C47 C48 120.4(4)
C44 C47 C46 108.1(4)
C48 C47 C46 131.5(4)
C47 C48 C41 119.2(4)
C47 C48 H48 120.4
C41 C48 H48 120.4
N3 C49 C50 112.2(3)
N3 C49 H49A 109.2
C50 C49 H49A 109.2
N3 C49 H49B 109.2
C50 C49 H49B 109.2
H49A C49 H49B 107.9
C51 C50 C49 108.9(3)
C51 C50 H50A 109.9
C49 C50 H50A 109.9
C51 C50 H50B 109.9
C49 C50 H50B 109.9
H50A C50 H50B 108.3
C50 C51 C52 109.5(3)
C50 C51 H51A 109.8
C52 C51 H51A 109.8
C50 C51 H51B 109.8
C52 C51 H51B 109.8
H51A C51 H51B 108.2
C51 C52 C53 111.4(3)
C51 C52 C57 111.9(3)
C53 C52 C57 111.1(3)
C51 C52 H52 107.4
C53 C52 H52 107.4
C57 C52 H52 107.4
C54 C53 C52 111.8(3)
C54 C53 H53A 109.2
C52 C53 H53A 109.2
C54 C53 H53B 109.2
C52 C53 H53B 109.2
H53A C53 H53B 107.9
C55 C54 C53 110.1(3)
C55 C54 H54A 109.6
C53 C54 H54A 109.6
C55 C54 H54B 109.6
C53 C54 H54B 109.6
H54A C54 H54B 108.2
C54 C55 C56 111.5(3)
C54 C55 H55A 109.3
C56 C55 H55A 109.3
C54 C55 H55B 109.3
C56 C55 H55B 109.3
H55A C55 H55B 108.0
C57 C56 C55 111.2(3)
C57 C56 H56A 109.4
C55 C56 H56A 109.4
C57 C56 H56B 109.4
C55 C56 H56B 109.4
H56A C56 H56B 108.0
N3 C57 C56 112.1(3)
N3 C57 C52 109.2(3)
C56 C57 C52 109.6(3)
N3 C57 H57 108.6
C56 C57 H57 108.6
C52 C57 H57 108.6
N3 C58 C59 110.2(3)
N3 C58 C65 113.1(3)
C59 C58 C65 113.3(3)
N3 C58 H58 106.6
C59 C58 H58 106.6
C65 C58 H58 106.6
C64 C59 C60 115.4(4)
C64 C59 C58 122.0(4)
C60 C59 C58 122.4(4)
C61 C60 C59 121.6(4)
C61 C60 H60 119.2
C59 C60 H60 119.2
C62 C61 C60 120.3(3)
C62 C61 H61 119.9
C60 C61 H61 119.9
C61 C62 C63 119.7(3)
C61 C62 H62 120.1
C63 C62 H62 120.1
C64 C63 C62 118.1(3)
C64 C63 H63 121.0
C62 C63 H63 121.0
F3 C64 C63 116.7(4)
F3 C64 C59 118.4(4)
C63 C64 C59 124.9(4)
C72 C65 C66 118.6(4)
C72 C65 C58 122.3(4)
C66 C65 C58 118.9(4)
C67 C66 C65 121.0(4)
C67 C66 H66 119.5
C65 C66 H66 119.5
C68 C67 C66 118.3(4)
C68 C67 H67 120.8
C66 C67 H67 120.8
C67 C68 O3 125.5(4)
C67 C68 C71 122.7(4)
O3 C68 C71 111.8(4)
O3 C69 C70 107.7(4)
O3 C69 H69A 110.2
C70 C69 H69A 110.2
O3 C69 H69B 110.2
C70 C69 H69B 110.2
H69A C69 H69B 108.5
C71 C70 C69 100.9(4)
C71 C70 H70A 111.6
C69 C70 H70A 111.6
C71 C70 H70B 111.6
C69 C70 H70B 111.6
H70A C70 H70B 109.4
C72 C71 C68 118.5(4)
C72 C71 C70 132.4(4)
C68 C71 C70 109.1(4)
C71 C72 C65 120.8(4)
C71 C72 H72 119.6
C65 C72 H72 119.6
N4 C73 C74 111.7(3)
N4 C73 H73A 109.3
C74 C73 H73A 109.3
N4 C73 H73B 109.3
C74 C73 H73B 109.3
H73A C73 H73B 107.9
C75 C74 C73 109.1(3)
C75 C74 H74A 109.9
C73 C74 H74A 109.9
C75 C74 H74B 109.9
C73 C74 H74B 109.9
H74A C74 H74B 108.3
C74 C75 C76 109.7(3)
C74 C75 H75A 109.7
C76 C75 H75A 109.7
C74 C75 H75B 109.7
C76 C75 H75B 109.7
H75A C75 H75B 108.2
C75 C76 C81 111.6(3)
C75 C76 C77 111.1(3)
C81 C76 C77 111.5(3)
C75 C76 H76 107.5
C81 C76 H76 107.5
C77 C76 H76 107.5
C78 C77 C76 111.5(3)
C78 C77 H77A 109.3
C76 C77 H77A 109.3
C78 C77 H77B 109.3
C76 C77 H77B 109.3
H77A C77 H77B 108.0
C77 C78 C79 110.2(3)
C77 C78 H78A 109.6
C79 C78 H78A 109.6
C77 C78 H78B 109.6
C79 C78 H78B 109.6
H78A C78 H78B 108.1
C78 C79 C80 111.4(3)
C78 C79 H79A 109.4
C80 C79 H79A 109.4
C78 C79 H79B 109.4
C80 C79 H79B 109.4
H79A C79 H79B 108.0
C81 C80 C79 111.8(3)
C81 C80 H80A 109.3
C79 C80 H80A 109.3
C81 C80 H80B 109.3
C79 C80 H80B 109.3
H80A C80 H80B 107.9
N4 C81 C76 109.1(3)
N4 C81 C80 111.8(3)
C76 C81 C80 109.4(3)
N4 C81 H81 108.8
C76 C81 H81 108.8
C80 C81 H81 108.8
N4 C82 C83 111.0(3)
N4 C82 C89 113.6(3)
C83 C82 C89 112.5(3)
N4 C82 H82 106.4
C83 C82 H82 106.4
C89 C82 H82 106.4
C88 C83 C84 115.2(4)
C88 C83 C82 121.3(4)
C84 C83 C82 123.4(4)
C85 C84 C83 121.4(4)
C85 C84 H84 119.3
C83 C84 H84 119.3
C86 C85 C84 120.3(3)
C86 C85 H85 119.8
C84 C85 H85 119.8
C85 C86 C87 119.9(3)
C85 C86 H86 120.1
C87 C86 H86 120.1
C88 C87 C86 117.9(3)
C88 C87 H87 121.1
C86 C87 H87 121.1
C87 C88 F4 117.1(4)
C87 C88 C83 125.2(4)
F4 C88 C83 117.6(4)
C96 C89 C90 118.7(4)
C96 C89 C82 122.1(4)
C90 C89 C82 119.1(4)
C91 C90 C89 121.2(4)
C91 C90 H90 119.4
C89 C90 H90 119.4
C92 C91 C90 118.0(4)
C92 C91 H91 121.0
C90 C91 H91 121.0
C91 C92 O4 125.3(4)
C91 C92 C95 122.8(4)
O4 C92 C95 111.9(4)
O4 C93 C94 107.6(4)
O4 C93 H93A 110.2
C94 C93 H93A 110.2
O4 C93 H93B 110.2
C94 C93 H93B 110.2
H93A C93 H93B 108.5
C95 C94 C93 101.9(4)
C95 C94 H94A 111.4
C93 C94 H94A 111.4
C95 C94 H94B 111.4
C93 C94 H94B 111.4
H94A C94 H94B 109.3
C96 C95 C92 118.7(4)
C96 C95 C94 132.9(4)
C92 C95 C94 108.4(4)
C95 C96 C89 120.5(4)
C95 C96 H96 119.7
C89 C96 H96 119.7

loop_
_geom_bond_atom_site_label_1
_geom_bond_atom_site_label_2
_geom_bond_distance
F1 C16 1.359(5)
O1 C20 1.376(5)
O1 C21 1.459(6)
N1 C9 1.473(5)
N1 C1 1.474(5)
N1 C10 1.486(5)
F2 C40 1.355(5)
O2 C44 1.371(5)
O2 C45 1.462(6)
N2 C25 1.473(5)
N2 C34 1.484(5)
N2 C33 1.486(5)
F3 C64 1.365(5)
O3 C68 1.381(5)
O3 C69 1.459(6)
N3 C49 1.474(5)
N3 C57 1.486(4)
N3 C58 1.487(5)
F4 C88 1.370(5)
O4 C92 1.383(5)
O4 C93 1.445(6)
N4 C73 1.478(5)
N4 C82 1.484(5)
N4 C81 1.489(4)
C1 C2 1.516(5)
C1 H1A 0.9900
C1 H1B 0.9900
C2 C3 1.518(4)
C2 H2A 0.9900
C2 H2B 0.9900
C3 C4 1.527(4)
C3 H3A 0.9900
C3 H3B 0.9900
C4 C5 1.533(4)
C4 C9 1.540(5)
C4 H4 1.0000
C5 C6 1.529(4)
C5 H5A 0.9900
C5 H5B 0.9900
C6 C7 1.521(5)
C6 H6A 0.9900
C6 H6B 0.9900
C7 C8 1.532(4)
C7 H7A 0.9900
C7 H7B 0.9900
C8 C9 1.528(4)
C8 H8A 0.9900
C8 H8B 0.9900
C9 H9 1.0000
C10 C17 1.527(6)
C10 C11 1.539(5)
C10 H10 1.0000
C11 C12 1.380(6)
C11 C16 1.395(5)
C12 C13 1.386(5)
C12 H12 0.9500
C13 C14 1.393(5)
C13 H13 0.9500
C14 C15 1.375(5)
C14 H14 0.9500
C15 C16 1.379(5)
C15 H15 0.9500
C17 C18 1.376(6)
C17 C24 1.414(6)
C18 C19 1.399(6)
C18 H18 0.9500
C19 C20 1.393(7)
C19 H19 0.9500
C20 C23 1.370(6)
C21 C22 1.529(6)
C21 H21A 0.9900
C21 H21B 0.9900
C22 C23 1.517(6)
C22 H22A 0.9900
C22 H22B 0.9900
C23 C24 1.383(6)
C24 H24 0.9500
C25 C26 1.513(5)
C25 H25A 0.9900
C25 H25B 0.9900
C26 C27 1.521(5)
C26 H26A 0.9900
C26 H26B 0.9900
C27 C28 1.523(4)
C27 H27A 0.9900
C27 H27B 0.9900
C28 C29 1.525(4)
C28 C33 1.537(4)
C28 H28 1.0000
C29 C30 1.521(5)
C29 H29A 0.9900
C29 H29B 0.9900
C30 C31 1.520(4)
C30 H30A 0.9900
C30 H30B 0.9900
C31 C32 1.532(4)
C31 H31A 0.9900
C31 H31B 0.9900
C32 C33 1.529(4)
C32 H32A 0.9900
C32 H32B 0.9900
C33 H33 1.0000
C34 C41 1.525(6)
C34 C35 1.542(5)
C34 H34 1.0000
C35 C36 1.377(6)
C35 C40 1.396(6)
C36 C37 1.384(5)
C36 H36 0.9500
C37 C38 1.386(5)
C37 H37 0.9500
C38 C39 1.372(5)
C38 H38 0.9500
C39 C40 1.389(5)
C39 H39 0.9500
C41 C42 1.379(6)
C41 C48 1.412(6)
C42 C43 1.401(6)
C42 H42 0.9500
C43 C44 1.397(6)
C43 H43 0.9500
C44 C47 1.370(6)
C45 C46 1.534(6)
C45 H45A 0.9900
C45 H45B 0.9900
C46 C47 1.519(6)
C46 H46A 0.9900
C46 H46B 0.9900
C47 C48 1.378(6)
C48 H48 0.9500
C49 C50 1.517(5)
C49 H49A 0.9900
C49 H49B 0.9900
C50 C51 1.513(4)
C50 H50A 0.9900
C50 H50B 0.9900
C51 C52 1.521(4)
C51 H51A 0.9900
C51 H51B 0.9900
C52 C53 1.527(4)
C52 C57 1.540(4)
C52 H52 1.0000
C53 C54 1.523(5)
C53 H53A 0.9900
C53 H53B 0.9900
C54 C55 1.521(5)
C54 H54A 0.9900
C54 H54B 0.9900
C55 C56 1.535(4)
C55 H55A 0.9900
C55 H55B 0.9900
C56 C57 1.532(4)
C56 H56A 0.9900
C56 H56B 0.9900
C57 H57 1.0000
C58 C59 1.507(6)
C58 C65 1.530(6)
C58 H58 1.0000
C59 C64 1.383(6)
C59 C60 1.407(6)
C60 C61 1.394(5)
C60 H60 0.9500
C61 C62 1.380(5)
C61 H61 0.9500
C62 C63 1.401(5)
C62 H62 0.9500
C63 C64 1.374(6)
C63 H63 0.9500
C65 C72 1.389(6)
C65 C66 1.411(6)
C66 C67 1.397(6)
C66 H66 0.9500
C67 C68 1.356(7)
C67 H67 0.9500
C68 C71 1.399(6)
C69 C70 1.520(7)
C69 H69A 0.9900
C69 H69B 0.9900
C70 C71 1.501(6)
C70 H70A 0.9900
C70 H70B 0.9900
C71 C72 1.388(6)
C72 H72 0.9500
C73 C74 1.524(5)
C73 H73A 0.9900
C73 H73B 0.9900
C74 C75 1.515(5)
C74 H74A 0.9900
C74 H74B 0.9900
C75 C76 1.522(5)
C75 H75A 0.9900
C75 H75B 0.9900
C76 C81 1.531(5)
C76 C77 1.533(4)
C76 H76 1.0000
C77 C78 1.518(5)
C77 H77A 0.9900
C77 H77B 0.9900
C78 C79 1.518(4)
C78 H78A 0.9900
C78 H78B 0.9900
C79 C80 1.533(4)
C79 H79A 0.9900
C79 H79B 0.9900
C80 C81 1.533(4)
C80 H80A 0.9900
C80 H80B 0.9900
C81 H81 1.0000
C82 C83 1.503(6)
C82 C89 1.533(6)
C82 H82 1.0000
C83 C88 1.384(6)
C83 C84 1.413(6)
C84 C85 1.389(5)
C84 H84 0.9500
C85 C86 1.382(5)
C85 H85 0.9500
C86 C87 1.400(5)
C86 H86 0.9500
C87 C88 1.369(6)
C87 H87 0.9500
C89 C96 1.389(6)
C89 C90 1.413(6)
C90 C91 1.394(6)
C90 H90 0.9500
C91 C92 1.355(7)
C91 H91 0.9500
C92 C95 1.405(6)
C93 C94 1.526(7)
C93 H93A 0.9900
C93 H93B 0.9900
C94 C95 1.499(6)
C94 H94A 0.9900
C94 H94B 0.9900
C95 C96 1.382(6)
C96 H96 0.9500
